data_7052631
loop_
_publ_author_name
'Maerz, Andrew K.'
'Fowler, Drew A.'
'Mossine, Andrew V.'
'Mistry, Miten'
'Kumari, Harshita'
'Barnes, Charles L.'
'Deakyne, Carol A.'
'Atwood, Jerry L.'

_publ_section_title
;
 Solvent mediated self-assembly of organic nanostructures
;
_journal_issue 4
_journal_name_full 'New Journal of Chemistry'
_journal_page_first 784
_journal_paper_doi 10.1039/c1nj00005e
_journal_volume 35
_journal_year 2011
_chemical_formula_sum 'C40 H40 O16'
_chemical_formula_weight 776.72
_space_group_IT_number 2
_symmetry_cell_setting triclinic
_symmetry_Int_Tables_number 2
_symmetry_space_group_name_Hall '-P 1'
_symmetry_space_group_name_H-M 'P -1'
_atom_sites_solution_hydrogens geom
_atom_sites_solution_primary direct
_atom_sites_solution_secondary difmap
_audit_creation_method SHELXL-97
_cell_angle_alpha 78.497(6)
_cell_angle_beta 87.202(7)
_cell_angle_gamma 84.105(4)
_cell_formula_units_Z 2
_cell_length_a 10.940(5)
_cell_length_b 12.189(5)
_cell_length_c 17.454(10)
_cell_measurement_reflns_used 3242
_cell_measurement_temperature 173(2)
_cell_measurement_theta_max 25.1
_cell_measurement_theta_min 2.2
_cell_volume 2267.7(19)
_computing_cell_refinement 'APEX2 (Bruker AXS, 2008)'
_computing_data_collection 'APEX2 (Bruker AXS, 2008)'
_computing_data_reduction 'APEX2 (Bruker AXS, 2008)'
_computing_molecular_graphics 'ORTEP-III (Burnett & Johnson, 1996)'
_computing_publication_material 'CIFTAB (Sheldrick, 1997)'
_computing_structure_refinement 'SHELXL-97 (Sheldrick, 1997)'
_computing_structure_solution 'SHELXS-97 (Sheldrick, 1997)'
_diffrn_ambient_temperature 173(2)
_diffrn_measured_fraction_theta_full 0.994
_diffrn_measured_fraction_theta_max 0.994
_diffrn_measurement_device_type 'Bruker APEXII CCD area detector'
_diffrn_measurement_method 'omega scans'
_diffrn_radiation_monochromator graphite
_diffrn_radiation_type MoK\a
_diffrn_radiation_wavelength 0.71073
_diffrn_reflns_av_R_equivalents 0.0451
_diffrn_reflns_av_sigmaI/netI 0.0665
_diffrn_reflns_limit_h_max 13
_diffrn_reflns_limit_h_min -13
_diffrn_reflns_limit_k_max 15
_diffrn_reflns_limit_k_min -15
_diffrn_reflns_limit_l_max 21
_diffrn_reflns_limit_l_min -21
_diffrn_reflns_number 24603
_diffrn_reflns_theta_full 26.33
_diffrn_reflns_theta_max 26.33
_diffrn_reflns_theta_min 1.71
_diffrn_source 'fine-focus sealed tube'
_diffrn_standards_decay_% 0.0
_exptl_absorpt_coefficient_mu 0.089
_exptl_absorpt_correction_T_max 0.99
_exptl_absorpt_correction_T_min 0.84
_exptl_absorpt_correction_type multi-scan
_exptl_absorpt_process_details
;
Data were corrected for decay and absorption using the program SADABS
(Sheldrick, G. M. (2003). SADABS. Version 2.10. University of
G\"ottingen, Germany).
;
_exptl_crystal_colour colourless
_exptl_crystal_density_diffrn 1.138
_exptl_crystal_density_method 'not measured'
_exptl_crystal_description prism
_exptl_crystal_F_000 816
_exptl_crystal_size_max 0.45
_exptl_crystal_size_mid 0.25
_exptl_crystal_size_min 0.10
_refine_diff_density_max 0.694
_refine_diff_density_min -0.457
_refine_diff_density_rms 0.060
_refine_ls_extinction_method none
_refine_ls_goodness_of_fit_ref 1.050
_refine_ls_hydrogen_treatment constr
_refine_ls_matrix_type full
_refine_ls_number_parameters 569
_refine_ls_number_reflns 9178
_refine_ls_number_restraints 0
_refine_ls_restrained_S_all 1.050
_refine_ls_R_factor_all 0.1476
_refine_ls_R_factor_gt 0.0788
_refine_ls_shift/su_max 0.008
_refine_ls_shift/su_mean 0.002
_refine_ls_structure_factor_coef Fsqd
_refine_ls_weighting_details 'calc w=1/[\s^2^(Fo^2^)+(0.1469P)^2^+0.2353P] where P=(Fo^2^+2Fc^2^)/3'
_refine_ls_weighting_scheme calc
_refine_ls_wR_factor_gt 0.2308
_refine_ls_wR_factor_ref 0.2773
_reflns_number_gt 4562
_reflns_number_total 9178
_reflns_threshold_expression >2sigma(I)
_cod_data_source_file c1nj00005e.txt
_cod_data_source_block MM48
_cod_original_cell_volume 2268(2)
_cod_database_code 7052631

loop_
_symmetry_equiv_pos_as_xyz
'x, y, z'
'-x, -y, -z'

loop_
_atom_site_label
_atom_site_type_symbol
_atom_site_fract_x
_atom_site_fract_y
_atom_site_fract_z
_atom_site_U_iso_or_equiv
_atom_site_adp_type
_atom_site_occupancy
_atom_site_symmetry_multiplicity
_atom_site_calc_flag
_atom_site_refinement_flags
_atom_site_disorder_assembly
_atom_site_disorder_group
O1 O -0.0812(2) -0.0207(2) 0.30793(17) 0.0646(8) Uani 1 1 d . . .
C1 C -0.0315(3) 0.2672(3) 0.2142(2) 0.0470(9) Uani 1 1 d . . .
H1 H 0.0210 0.3060 0.1754 0.056 Uiso 1 1 calc R . .
O2 O -0.2445(3) 0.0990(3) 0.3901(2) 0.0658(16) Uani 0.779(10) 1 d P . .
C2 C -0.0157(3) 0.1503(3) 0.2313(2) 0.0459(8) Uani 1 1 d . . .
O3 O -0.2817(2) 0.3213(2) 0.35429(17) 0.0636(7) Uani 1 1 d . . .
C3 C -0.0927(3) 0.0963(3) 0.2891(2) 0.0505(9) Uani 1 1 d . . .
O4 O -0.2628(2) 0.5423(2) 0.35716(16) 0.0628(7) Uani 1 1 d . . .
H4O H -0.2909 0.5684 0.3962 0.075 Uiso 1 1 calc R . .
C4 C -0.1789(3) 0.1559(3) 0.3290(2) 0.0530(9) Uani 1 1 d . . .
O5 O -0.1378(13) 0.6385(12) 0.4492(9) 0.092(7) Uani 0.246(11) 1 d P . .
C5 C -0.1928(3) 0.2722(3) 0.3104(2) 0.0503(9) Uani 1 1 d . . .
O6 O 0.1105(2) 0.6519(2) 0.44380(15) 0.0566(7) Uani 1 1 d . . .
C6 C -0.1215(3) 0.3306(3) 0.2516(2) 0.0459(8) Uani 1 1 d . . .
O7 O 0.3275(3) 0.5261(3) 0.48172(17) 0.0746(9) Uani 1 1 d . . .
C7 C -0.1410(4) 0.4600(3) 0.2293(2) 0.0555(10) Uani 1 1 d . . .
H7 H -0.2306 0.4795 0.2393 0.067 Uiso 1 1 calc R . .
O8 O 0.4512(4) 0.3337(4) 0.5403(2) 0.0637(19) Uani 0.622(10) 1 d P . .
C8 C 0.0503(4) 0.5258(3) 0.2785(2) 0.0523(9) Uani 1 1 d . . .
H8 H 0.0949 0.5008 0.2362 0.063 Uiso 1 1 calc R . .
O9 O 0.5267(2) 0.1710(2) 0.45316(14) 0.0565(7) Uani 1 1 d . . .
C9 C -0.0747(3) 0.5136(3) 0.2861(2) 0.0490(9) Uani 1 1 d . . .
O10 O 0.4897(2) -0.0203(2) 0.40277(15) 0.0574(7) Uani 1 1 d . . .
C10 C -0.1369(3) 0.5522(3) 0.3487(2) 0.0525(9) Uani 1 1 d . . .
O11 O 0.3218(3) -0.1677(2) 0.40724(17) 0.0666(13) Uani 0.931(9) 1 d P . .
C11 C -0.0774(4) 0.5997(3) 0.4011(2) 0.0547(10) Uani 1 1 d . . .
O12 O 0.1399(2) -0.1346(2) 0.30723(15) 0.0585(7) Uani 1 1 d . . .
C12 C 0.0482(4) 0.6075(3) 0.3913(2) 0.0514(9) Uani 1 1 d . . .
O13 O -0.0313(3) 0.6878(2) 0.56584(16) 0.0767(9) Uani 1 1 d . . .
H13 H -0.0527 0.6717 0.5242 0.092 Uiso 1 1 calc R . .
C13 C 0.1146(3) 0.5727(3) 0.3297(2) 0.0483(9) Uani 1 1 d . . .
O14 O -0.2829(3) -0.1196(3) 0.3453(2) 0.0858(10) Uani 1 1 d . . .
H140 H -0.3401 -0.1107 0.3780 0.103 Uiso 1 1 calc R . .
C14 C 0.2531(4) 0.5832(3) 0.3187(2) 0.0556(10) Uani 1 1 d . . .
H14 H 0.2716 0.6391 0.3504 0.067 Uiso 1 1 calc R . .
C15 C 0.3637(3) 0.3892(3) 0.3107(2) 0.0464(8) Uani 1 1 d . . .
H15 H 0.3419 0.4024 0.2574 0.056 Uiso 1 1 calc R . .
C16 C 0.3264(3) 0.4728(3) 0.3541(2) 0.0501(9) Uani 1 1 d . . .
C17 C 0.3572(3) 0.4505(3) 0.4324(2) 0.0534(9) Uani 1 1 d . . .
C18 C 0.4249(3) 0.3507(3) 0.4654(2) 0.0511(9) Uani 1 1 d . . .
C19 C 0.4592(3) 0.2718(3) 0.4203(2) 0.0461(8) Uani 1 1 d . . .
C20 C 0.4307(3) 0.2884(3) 0.3413(2) 0.0442(8) Uani 1 1 d . . .
C21 C 0.4743(3) 0.1989(3) 0.2930(2) 0.0474(9) Uani 1 1 d . . .
H21 H 0.5495 0.1569 0.3189 0.057 Uiso 1 1 calc R . .
C22 C 0.2818(3) 0.1317(3) 0.2491(2) 0.0441(8) Uani 1 1 d . . .
H22 H 0.2707 0.2021 0.2140 0.053 Uiso 1 1 calc R . .
C23 C 0.3820(3) 0.1124(3) 0.2975(2) 0.0447(8) Uani 1 1 d . . .
C24 C 0.3951(3) 0.0091(3) 0.3498(2) 0.0476(9) Uani 1 1 d . . .
C25 C 0.3117(3) -0.0697(3) 0.3522(2) 0.0466(8) Uani 1 1 d . . .
C26 C 0.2142(3) -0.0484(3) 0.3009(2) 0.0470(9) Uani 1 1 d . . .
C27 C 0.1964(3) 0.0540(3) 0.24857(19) 0.0427(8) Uani 1 1 d . . .
C28 C 0.0882(3) 0.0813(3) 0.1938(2) 0.0463(8) Uani 1 1 d . . .
H28 H 0.0563 0.0079 0.1922 0.056 Uiso 1 1 calc R . .
C29 C -0.1179(5) 0.5095(4) 0.1463(3) 0.0736(13) Uani 1 1 d . . .
H29A H -0.0332 0.4836 0.1309 0.088 Uiso 1 1 calc R . .
H29B H -0.1232 0.5924 0.1402 0.088 Uiso 1 1 calc R . .
C30 C -0.2092(5) 0.4791(4) 0.0900(2) 0.0786(14) Uani 1 1 d . . .
H30A H -0.1984 0.3968 0.0926 0.094 Uiso 1 1 calc R . .
H30B H -0.2942 0.4986 0.1084 0.094 Uiso 1 1 calc R . .
C31 C -0.1936(7) 0.5362(6) 0.0082(3) 0.126(2) Uani 1 1 d . . .
H31A H -0.1108 0.5121 -0.0114 0.152 Uiso 1 1 calc R . .
H31B H -0.1979 0.6183 0.0061 0.152 Uiso 1 1 calc R . .
C32 C -0.2889(8) 0.5131(6) -0.0453(4) 0.157(3) Uani 1 1 d . . .
H32A H -0.2723 0.4359 -0.0539 0.236 Uiso 1 1 calc R . .
H32B H -0.2848 0.5658 -0.0956 0.236 Uiso 1 1 calc R . .
H32C H -0.3710 0.5228 -0.0211 0.236 Uiso 1 1 calc R . .
C33 C 0.2917(4) 0.6314(3) 0.2346(3) 0.0666(11) Uani 1 1 d . . .
H33A H 0.2372 0.7003 0.2151 0.080 Uiso 1 1 calc R . .
H33B H 0.2809 0.5761 0.2015 0.080 Uiso 1 1 calc R . .
C34 C 0.4261(4) 0.6600(4) 0.2267(3) 0.0849(14) Uani 1 1 d . . .
H34A H 0.4407 0.7040 0.2668 0.102 Uiso 1 1 calc R . .
H34B H 0.4811 0.5893 0.2370 0.102 Uiso 1 1 calc R . .
C35 C 0.4582(6) 0.7254(6) 0.1481(4) 0.126(2) Uani 1 1 d . . .
H35A H 0.4212 0.6945 0.1073 0.152 Uiso 1 1 calc R . .
H35B H 0.5485 0.7185 0.1396 0.152 Uiso 1 1 calc R . .
C36 C 0.4090(10) 0.8543(9) 0.1414(6) 0.213(5) Uani 1 1 d . . .
H36A H 0.3191 0.8613 0.1467 0.319 Uiso 1 1 calc R . .
H36B H 0.4342 0.8970 0.0904 0.319 Uiso 1 1 calc R . .
H36C H 0.4434 0.8840 0.1831 0.319 Uiso 1 1 calc R . .
C37 C 0.5148(4) 0.2468(3) 0.2093(2) 0.0569(10) Uani 1 1 d . . .
H37A H 0.5716 0.3049 0.2097 0.068 Uiso 1 1 calc R . .
H37B H 0.4420 0.2832 0.1793 0.068 Uiso 1 1 calc R . .
C38 C 0.5802(5) 0.1532(4) 0.1686(3) 0.0811(14) Uani 1 1 d . . .
H38A H 0.6538 0.1193 0.1986 0.097 Uiso 1 1 calc R . .
H38B H 0.5241 0.0935 0.1719 0.097 Uiso 1 1 calc R . .
C39 C 0.6183(7) 0.1872(5) 0.0877(3) 0.119(2) Uani 1 1 d . . .
H39A H 0.6755 0.2463 0.0829 0.143 Uiso 1 1 calc R . .
H39B H 0.5456 0.2190 0.0561 0.143 Uiso 1 1 calc R . .
C40 C 0.6829(7) 0.0849(6) 0.0563(5) 0.160(3) Uani 1 1 d . . .
H40A H 0.7447 0.0449 0.0932 0.239 Uiso 1 1 calc R . .
H40B H 0.7230 0.1112 0.0054 0.239 Uiso 1 1 calc R . .
H40C H 0.6218 0.0339 0.0503 0.239 Uiso 1 1 calc R . .
C41 C 0.1242(4) 0.1322(3) 0.1098(2) 0.0560(10) Uani 1 1 d . . .
H41A H 0.1529 0.2070 0.1086 0.067 Uiso 1 1 calc R . .
H41B H 0.1939 0.0839 0.0922 0.067 Uiso 1 1 calc R . .
C42 C 0.0208(4) 0.1454(4) 0.0527(2) 0.0630(11) Uani 1 1 d . . .
H42A H -0.0144 0.0724 0.0585 0.076 Uiso 1 1 calc R . .
H42B H -0.0449 0.2006 0.0668 0.076 Uiso 1 1 calc R . .
C43 C 0.0585(5) 0.1828(5) -0.0309(3) 0.0863(15) Uani 1 1 d . . .
H43A H 0.1195 0.1246 -0.0461 0.104 Uiso 1 1 calc R . .
H43B H 0.0999 0.2525 -0.0358 0.104 Uiso 1 1 calc R . .
C44 C -0.0455(5) 0.2050(5) -0.0879(3) 0.0929(16) Uani 1 1 d . . .
H44A H -0.0829 0.1351 -0.0869 0.139 Uiso 1 1 calc R . .
H44B H -0.0131 0.2330 -0.1408 0.139 Uiso 1 1 calc R . .
H44C H -0.1075 0.2614 -0.0729 0.139 Uiso 1 1 calc R . .
C45 C -0.0998(10) 0.8743(5) 0.5220(4) 0.174(4) Uani 1 1 d . . .
H45A H -0.0143 0.8924 0.5137 0.261 Uiso 1 1 calc R . .
H45B H -0.1508 0.9384 0.5364 0.261 Uiso 1 1 calc R . .
H45C H -0.1295 0.8583 0.4737 0.261 Uiso 1 1 calc R . .
C46 C -0.1063(4) 0.7806(4) 0.5816(3) 0.0824(14) Uani 1 1 d . . .
H46A H -0.1925 0.7615 0.5888 0.099 Uiso 1 1 calc R . .
H46B H -0.0814 0.7988 0.6310 0.099 Uiso 1 1 calc R . .
C47 C -0.2243(7) -0.1873(6) 0.2298(4) 0.132(2) Uani 1 1 d . . .
H47A H -0.2042 -0.1142 0.1997 0.198 Uiso 1 1 calc R . .
H47B H -0.2515 -0.2324 0.1944 0.198 Uiso 1 1 calc R . .
H47C H -0.1513 -0.2266 0.2570 0.198 Uiso 1 1 calc R . .
C48 C -0.3247(5) -0.1698(4) 0.2884(4) 0.1013(18) Uani 1 1 d . . .
H48A H -0.3946 -0.1216 0.2618 0.122 Uiso 1 1 calc R . .
H48B H -0.3540 -0.2432 0.3131 0.122 Uiso 1 1 calc R . .
H3O H -0.2775 0.4072 0.3501 0.090 Uiso 1 1 d R . .
H1O H -0.1599 -0.0455 0.3278 0.090 Uiso 1 1 d R . .
H12O H 0.0495 -0.1098 0.3071 0.090 Uiso 1 1 d R . .
H10O H 0.5090 0.0543 0.4203 0.090 Uiso 1 1 d R . .
H9O H 0.5394 0.1592 0.5110 0.090 Uiso 1 1 d R . .
H7O H 0.2427 0.5760 0.4686 0.090 Uiso 1 1 d R . .
H6O H 0.0519 0.6720 0.4917 0.090 Uiso 1 1 d R . .

loop_
_atom_site_aniso_label
_atom_site_aniso_U_11
_atom_site_aniso_U_22
_atom_site_aniso_U_33
_atom_site_aniso_U_23
_atom_site_aniso_U_13
_atom_site_aniso_U_12
O1 0.0548(16) 0.0398(14) 0.093(2) -0.0006(13) 0.0092(14) -0.0067(12)
C1 0.051(2) 0.049(2) 0.0431(19) -0.0074(16) -0.0123(16) -0.0100(17)
O2 0.054(2) 0.056(2) 0.084(3) -0.0047(19) 0.0050(18) -0.0084(16)
C2 0.046(2) 0.043(2) 0.050(2) -0.0083(16) -0.0128(16) -0.0074(16)
O3 0.0542(16) 0.0544(16) 0.0818(19) -0.0156(14) 0.0042(14) -0.0020(13)
C3 0.043(2) 0.043(2) 0.064(2) -0.0034(18) -0.0111(18) -0.0056(16)
O4 0.0579(17) 0.0705(18) 0.0674(17) -0.0300(14) -0.0083(13) -0.0046(13)
C4 0.045(2) 0.054(2) 0.058(2) -0.0049(19) -0.0061(18) -0.0081(18)
O5 0.082(11) 0.090(11) 0.118(13) -0.057(9) -0.046(9) 0.011(7)
C5 0.042(2) 0.050(2) 0.059(2) -0.0092(18) -0.0098(18) 0.0007(16)
O6 0.0620(16) 0.0507(15) 0.0626(16) -0.0219(12) -0.0198(13) -0.0020(12)
C6 0.049(2) 0.0415(19) 0.049(2) -0.0090(16) -0.0161(17) -0.0034(16)
O7 0.0701(18) 0.086(2) 0.080(2) -0.0519(17) -0.0283(15) 0.0159(15)
C7 0.070(2) 0.043(2) 0.055(2) -0.0083(17) -0.0234(19) -0.0042(18)
O8 0.057(3) 0.086(4) 0.050(3) -0.018(2) -0.014(2) 0.001(2)
C8 0.069(3) 0.0359(19) 0.052(2) -0.0087(16) -0.0093(19) 0.0001(17)
O9 0.0580(16) 0.0618(16) 0.0481(14) -0.0077(12) -0.0133(12) 0.0019(13)
C9 0.056(2) 0.0390(19) 0.052(2) -0.0061(16) -0.0153(17) -0.0031(16)
O10 0.0513(15) 0.0567(16) 0.0625(16) -0.0043(13) -0.0204(12) -0.0029(12)
C10 0.053(2) 0.050(2) 0.056(2) -0.0126(18) -0.0153(18) -0.0016(17)
O11 0.080(2) 0.0471(19) 0.069(2) -0.0035(14) -0.0206(16) 0.0020(14)
C11 0.062(3) 0.047(2) 0.058(2) -0.0176(19) -0.016(2) 0.0021(19)
O12 0.0574(15) 0.0410(14) 0.0757(18) -0.0016(12) -0.0150(13) -0.0117(12)
C12 0.064(2) 0.040(2) 0.054(2) -0.0141(17) -0.0181(19) -0.0037(17)
O13 0.099(2) 0.071(2) 0.0609(18) -0.0218(15) -0.0153(16) 0.0077(17)
C13 0.056(2) 0.0340(18) 0.056(2) -0.0087(16) -0.0151(18) -0.0026(16)
O14 0.070(2) 0.085(2) 0.111(3) -0.034(2) 0.0136(18) -0.0284(17)
C14 0.068(3) 0.039(2) 0.062(2) -0.0134(18) -0.011(2) -0.0089(18)
C15 0.047(2) 0.050(2) 0.044(2) -0.0096(16) -0.0076(16) -0.0126(17)
C16 0.048(2) 0.048(2) 0.056(2) -0.0131(17) -0.0081(17) -0.0089(16)
C17 0.050(2) 0.060(2) 0.057(2) -0.0242(19) -0.0118(18) -0.0041(18)
C18 0.043(2) 0.067(2) 0.048(2) -0.0174(19) -0.0087(16) -0.0087(18)
C19 0.0366(18) 0.052(2) 0.049(2) -0.0069(17) -0.0069(15) -0.0030(16)
C20 0.0399(19) 0.047(2) 0.047(2) -0.0103(16) -0.0038(15) -0.0114(15)
C21 0.0409(19) 0.052(2) 0.051(2) -0.0125(17) -0.0058(16) -0.0065(16)
C22 0.049(2) 0.0388(18) 0.0440(19) -0.0061(15) -0.0049(16) -0.0031(15)
C23 0.0397(19) 0.048(2) 0.048(2) -0.0134(16) -0.0019(16) -0.0044(15)
C24 0.044(2) 0.048(2) 0.049(2) -0.0085(17) -0.0088(16) 0.0028(16)
C25 0.051(2) 0.0386(19) 0.049(2) -0.0044(16) -0.0106(17) 0.0014(16)
C26 0.049(2) 0.0396(19) 0.053(2) -0.0108(16) -0.0051(17) -0.0043(16)
C27 0.0440(19) 0.0401(19) 0.0450(19) -0.0121(15) -0.0046(15) 0.0001(15)
C28 0.050(2) 0.0420(19) 0.049(2) -0.0089(16) -0.0083(16) -0.0087(16)
C29 0.101(3) 0.052(2) 0.069(3) -0.009(2) -0.022(2) -0.007(2)
C30 0.119(4) 0.063(3) 0.057(3) -0.011(2) -0.036(3) -0.006(3)
C31 0.177(7) 0.115(5) 0.087(4) -0.005(4) -0.044(4) -0.025(4)
C32 0.260(10) 0.117(5) 0.101(5) -0.023(4) -0.107(6) 0.005(6)
C33 0.074(3) 0.051(2) 0.074(3) -0.007(2) -0.008(2) -0.012(2)
C34 0.077(3) 0.081(3) 0.096(4) -0.006(3) 0.002(3) -0.027(3)
C35 0.120(5) 0.136(6) 0.122(5) -0.008(5) 0.022(4) -0.049(5)
C36 0.264(12) 0.177(10) 0.181(9) 0.043(7) -0.017(8) -0.087(9)
C37 0.060(2) 0.065(2) 0.049(2) -0.0126(19) -0.0008(18) -0.021(2)
C38 0.098(4) 0.092(4) 0.061(3) -0.025(3) 0.014(2) -0.032(3)
C39 0.165(6) 0.104(5) 0.098(4) -0.038(4) 0.036(4) -0.038(4)
C40 0.171(7) 0.137(6) 0.183(8) -0.078(6) 0.078(6) -0.019(5)
C41 0.062(2) 0.052(2) 0.054(2) -0.0079(18) -0.0110(19) -0.0076(18)
C42 0.073(3) 0.061(2) 0.057(2) -0.015(2) -0.017(2) -0.005(2)
C43 0.088(3) 0.105(4) 0.066(3) -0.015(3) -0.022(3) -0.005(3)
C44 0.104(4) 0.105(4) 0.067(3) -0.010(3) -0.034(3) 0.003(3)
C45 0.312(12) 0.072(4) 0.109(5) 0.006(4) 0.013(6) 0.059(5)
C46 0.070(3) 0.094(4) 0.086(3) -0.031(3) -0.002(3) 0.005(3)
C47 0.138(6) 0.132(6) 0.137(6) -0.055(5) 0.000(5) -0.002(5)
C48 0.097(4) 0.081(4) 0.134(5) -0.034(4) -0.008(4) -0.018(3)

loop_
_atom_type_symbol
_atom_type_description
_atom_type_scat_dispersion_real
_atom_type_scat_dispersion_imag
_atom_type_scat_source
C C 0.0033 0.0016 'International Tables Vol C Tables 4.2.6.8 and 6.1.1.4'
H H 0.0000 0.0000 'International Tables Vol C Tables 4.2.6.8 and 6.1.1.4'
O O 0.0106 0.0060 'International Tables Vol C Tables 4.2.6.8 and 6.1.1.4'

loop_
_geom_angle_atom_site_label_1
_geom_angle_atom_site_label_2
_geom_angle_atom_site_label_3
_geom_angle
_geom_angle_site_symmetry_1
_geom_angle_site_symmetry_3
_geom_angle_publ_flag
C3 O1 H1O 108.6 . . ?
C2 C1 C6 123.0(3) . . ?
C2 C1 H1 118.5 . . ?
C6 C1 H1 118.5 . . ?
C3 C2 C1 117.0(3) . . ?
C3 C2 C28 120.0(3) . . ?
C1 C2 C28 122.9(3) . . ?
C5 O3 H3O 114.0 . . ?
C4 C3 C2 121.5(3) . . ?
C4 C3 O1 119.3(3) . . ?
C2 C3 O1 119.2(3) . . ?
C10 O4 H4O 109.5 . . ?
O2 C4 C3 119.1(3) . . ?
O2 C4 C5 120.6(4) . . ?
C3 C4 C5 120.1(4) . . ?
O3 C5 C6 124.6(3) . . ?
O3 C5 C4 114.4(3) . . ?
C6 C5 C4 121.0(4) . . ?
C12 O6 H6O 112.6 . . ?
C5 C6 C1 117.2(3) . . ?
C5 C6 C7 120.6(3) . . ?
C1 C6 C7 122.2(3) . . ?
C17 O7 H7O 113.3 . . ?
C29 C7 C9 113.5(3) . . ?
C29 C7 C6 116.0(3) . . ?
C9 C7 C6 110.5(3) . . ?
C29 C7 H7 105.2 . . ?
C9 C7 H7 105.2 . . ?
C6 C7 H7 105.2 . . ?
C9 C8 C13 124.0(4) . . ?
C9 C8 H8 118.0 . . ?
C13 C8 H8 118.0 . . ?
C19 O9 H9O 115.6 . . ?
C8 C9 C10 116.2(3) . . ?
C8 C9 C7 122.2(4) . . ?
C10 C9 C7 121.7(3) . . ?
C24 O10 H10O 107.2 . . ?
O4 C10 C11 120.4(4) . . ?
O4 C10 C9 117.4(3) . . ?
C11 C10 C9 122.2(4) . . ?
O5 C11 C12 122.5(7) . . ?
O5 C11 C10 118.4(7) . . ?
C12 C11 C10 119.0(4) . . ?
C26 O12 H12O 114.4 . . ?
C13 C12 C11 121.6(3) . . ?
C13 C12 O6 118.2(3) . . ?
C11 C12 O6 120.3(3) . . ?
C46 O13 H13 109.5 . . ?
C12 C13 C8 117.2(3) . . ?
C12 C13 C14 121.2(3) . . ?
C8 C13 C14 121.7(3) . . ?
C48 O14 H140 109.5 . . ?
C33 C14 C16 114.0(3) . . ?
C33 C14 C13 113.1(3) . . ?
C16 C14 C13 110.8(3) . . ?
C33 C14 H14 106.1 . . ?
C16 C14 H14 106.1 . . ?
C13 C14 H14 106.1 . . ?
C20 C15 C16 123.7(3) . . ?
C20 C15 H15 118.1 . . ?
C16 C15 H15 118.1 . . ?
C17 C16 C15 117.1(3) . . ?
C17 C16 C14 120.3(3) . . ?
C15 C16 C14 122.6(3) . . ?
O7 C17 C18 115.7(3) . . ?
O7 C17 C16 123.2(3) . . ?
C18 C17 C16 121.1(3) . . ?
O8 C18 C19 122.0(4) . . ?
O8 C18 C17 118.6(4) . . ?
C19 C18 C17 119.4(3) . . ?
C18 C19 O9 119.7(3) . . ?
C18 C19 C20 122.5(3) . . ?
O9 C19 C20 117.7(3) . . ?
C15 C20 C19 116.1(3) . . ?
C15 C20 C21 123.5(3) . . ?
C19 C20 C21 120.4(3) . . ?
C23 C21 C37 112.7(3) . . ?
C23 C21 C20 111.9(3) . . ?
C37 C21 C20 114.0(3) . . ?
C23 C21 H21 105.8 . . ?
C37 C21 H21 105.8 . . ?
C20 C21 H21 105.8 . . ?
C23 C22 C27 124.2(3) . . ?
C23 C22 H22 117.9 . . ?
C27 C22 H22 117.9 . . ?
C22 C23 C24 117.0(3) . . ?
C22 C23 C21 121.5(3) . . ?
C24 C23 C21 121.5(3) . . ?
C25 C24 O10 116.2(3) . . ?
C25 C24 C23 120.8(3) . . ?
O10 C24 C23 123.0(3) . . ?
O11 C25 C24 120.0(3) . . ?
O11 C25 C26 119.5(3) . . ?
C24 C25 C26 120.5(3) . . ?
O12 C26 C27 124.4(3) . . ?
O12 C26 C25 114.9(3) . . ?
C27 C26 C25 120.7(3) . . ?
C26 C27 C22 116.9(3) . . ?
C26 C27 C28 121.9(3) . . ?
C22 C27 C28 121.3(3) . . ?
C41 C28 C27 113.6(3) . . ?
C41 C28 C2 115.1(3) . . ?
C27 C28 C2 108.8(3) . . ?
C41 C28 H28 106.2 . . ?
C27 C28 H28 106.2 . . ?
C2 C28 H28 106.2 . . ?
C7 C29 C30 113.7(4) . . ?
C7 C29 H29A 108.8 . . ?
C30 C29 H29A 108.8 . . ?
C7 C29 H29B 108.8 . . ?
C30 C29 H29B 108.8 . . ?
H29A C29 H29B 107.7 . . ?
C31 C30 C29 113.9(5) . . ?
C31 C30 H30A 108.8 . . ?
C29 C30 H30A 108.8 . . ?
C31 C30 H30B 108.8 . . ?
C29 C30 H30B 108.8 . . ?
H30A C30 H30B 107.7 . . ?
C30 C31 C32 113.7(6) . . ?
C30 C31 H31A 108.8 . . ?
C32 C31 H31A 108.8 . . ?
C30 C31 H31B 108.8 . . ?
C32 C31 H31B 108.8 . . ?
H31A C31 H31B 107.7 . . ?
C31 C32 H32A 109.5 . . ?
C31 C32 H32B 109.5 . . ?
H32A C32 H32B 109.5 . . ?
C31 C32 H32C 109.5 . . ?
H32A C32 H32C 109.5 . . ?
H32B C32 H32C 109.5 . . ?
C14 C33 C34 112.7(4) . . ?
C14 C33 H33A 109.1 . . ?
C34 C33 H33A 109.1 . . ?
C14 C33 H33B 109.1 . . ?
C34 C33 H33B 109.1 . . ?
H33A C33 H33B 107.8 . . ?
C35 C34 C33 113.1(5) . . ?
C35 C34 H34A 109.0 . . ?
C33 C34 H34A 109.0 . . ?
C35 C34 H34B 109.0 . . ?
C33 C34 H34B 109.0 . . ?
H34A C34 H34B 107.8 . . ?
C34 C35 C36 110.3(6) . . ?
C34 C35 H35A 109.6 . . ?
C36 C35 H35A 109.6 . . ?
C34 C35 H35B 109.6 . . ?
C36 C35 H35B 109.6 . . ?
H35A C35 H35B 108.1 . . ?
C35 C36 H36A 109.5 . . ?
C35 C36 H36B 109.5 . . ?
H36A C36 H36B 109.5 . . ?
C35 C36 H36C 109.5 . . ?
H36A C36 H36C 109.5 . . ?
H36B C36 H36C 109.5 . . ?
C21 C37 C38 111.3(3) . . ?
C21 C37 H37A 109.4 . . ?
C38 C37 H37A 109.4 . . ?
C21 C37 H37B 109.4 . . ?
C38 C37 H37B 109.4 . . ?
H37A C37 H37B 108.0 . . ?
C39 C38 C37 116.7(4) . . ?
C39 C38 H38A 108.1 . . ?
C37 C38 H38A 108.1 . . ?
C39 C38 H38B 108.1 . . ?
C37 C38 H38B 108.1 . . ?
H38A C38 H38B 107.3 . . ?
C38 C39 C40 110.2(6) . . ?
C38 C39 H39A 109.6 . . ?
C40 C39 H39A 109.6 . . ?
C38 C39 H39B 109.6 . . ?
C40 C39 H39B 109.6 . . ?
H39A C39 H39B 108.1 . . ?
C39 C40 H40A 109.5 . . ?
C39 C40 H40B 109.5 . . ?
H40A C40 H40B 109.5 . . ?
C39 C40 H40C 109.5 . . ?
H40A C40 H40C 109.5 . . ?
H40B C40 H40C 109.5 . . ?
C42 C41 C28 114.0(3) . . ?
C42 C41 H41A 108.7 . . ?
C28 C41 H41A 108.7 . . ?
C42 C41 H41B 108.7 . . ?
C28 C41 H41B 108.7 . . ?
H41A C41 H41B 107.6 . . ?
C43 C42 C41 114.5(4) . . ?
C43 C42 H42A 108.6 . . ?
C41 C42 H42A 108.6 . . ?
C43 C42 H42B 108.6 . . ?
C41 C42 H42B 108.6 . . ?
H42A C42 H42B 107.6 . . ?
C42 C43 C44 115.0(4) . . ?
C42 C43 H43A 108.5 . . ?
C44 C43 H43A 108.5 . . ?
C42 C43 H43B 108.5 . . ?
C44 C43 H43B 108.5 . . ?
H43A C43 H43B 107.5 . . ?
C43 C44 H44A 109.5 . . ?
C43 C44 H44B 109.5 . . ?
H44A C44 H44B 109.5 . . ?
C43 C44 H44C 109.5 . . ?
H44A C44 H44C 109.5 . . ?
H44B C44 H44C 109.5 . . ?
C46 C45 H45A 109.5 . . ?
C46 C45 H45B 109.5 . . ?
H45A C45 H45B 109.5 . . ?
C46 C45 H45C 109.5 . . ?
H45A C45 H45C 109.5 . . ?
H45B C45 H45C 109.5 . . ?
C45 C46 O13 112.1(5) . . ?
C45 C46 H46A 109.2 . . ?
O13 C46 H46A 109.2 . . ?
C45 C46 H46B 109.2 . . ?
O13 C46 H46B 109.2 . . ?
H46A C46 H46B 107.9 . . ?
C48 C47 H47A 109.5 . . ?
C48 C47 H47B 109.5 . . ?
H47A C47 H47B 109.5 . . ?
C48 C47 H47C 109.5 . . ?
H47A C47 H47C 109.5 . . ?
H47B C47 H47C 109.5 . . ?
O14 C48 C47 110.4(5) . . ?
O14 C48 H48A 109.6 . . ?
C47 C48 H48A 109.6 . . ?
O14 C48 H48B 109.6 . . ?
C47 C48 H48B 109.6 . . ?
H48A C48 H48B 108.1 . . ?

loop_
_geom_bond_atom_site_label_1
_geom_bond_atom_site_label_2
_geom_bond_distance
_geom_bond_site_symmetry_2
_geom_bond_publ_flag
O1 C3 1.392(4) . ?
O1 H1O 0.9674 . ?
C1 C2 1.391(5) . ?
C1 C6 1.406(5) . ?
C1 H1 0.9500 . ?
O2 C4 1.366(5) . ?
C2 C3 1.387(5) . ?
C2 C28 1.542(5) . ?
O3 C5 1.371(4) . ?
O3 H3O 1.0410 . ?
C3 C4 1.378(5) . ?
O4 C10 1.393(5) . ?
O4 H4O 0.8400 . ?
C4 C5 1.384(5) . ?
O5 C11 1.185(15) . ?
C5 C6 1.383(5) . ?
O6 C12 1.389(4) . ?
O6 H6O 1.0798 . ?
C6 C7 1.543(5) . ?
O7 C17 1.386(4) . ?
O7 H7O 1.0639 . ?
C7 C29 1.475(6) . ?
C7 C9 1.537(5) . ?
C7 H7 1.0000 . ?
O8 C18 1.323(5) . ?
C8 C9 1.387(5) . ?
C8 C13 1.402(5) . ?
C8 H8 0.9500 . ?
O9 C19 1.400(4) . ?
O9 H9O 1.0052 . ?
C9 C10 1.394(5) . ?
O10 C24 1.392(4) . ?
O10 H10O 1.0592 . ?
C10 C11 1.394(5) . ?
O11 C25 1.374(4) . ?
C11 C12 1.387(5) . ?
O12 C26 1.377(4) . ?
O12 H12O 1.0040 . ?
C12 C13 1.382(5) . ?
O13 C46 1.393(5) . ?
O13 H13 0.8400 . ?
C13 C14 1.534(5) . ?
O14 C48 1.383(6) . ?
O14 H140 0.8400 . ?
C14 C33 1.525(6) . ?
C14 C16 1.526(5) . ?
C14 H14 1.0000 . ?
C15 C20 1.386(5) . ?
C15 C16 1.404(5) . ?
C15 H15 0.9500 . ?
C16 C17 1.392(5) . ?
C17 C18 1.392(5) . ?
C18 C19 1.372(5) . ?
C19 C20 1.400(5) . ?
C20 C21 1.532(5) . ?
C21 C23 1.521(5) . ?
C21 C37 1.524(5) . ?
C21 H21 1.0000 . ?
C22 C23 1.389(5) . ?
C22 C27 1.398(5) . ?
C22 H22 0.9500 . ?
C23 C24 1.399(5) . ?
C24 C25 1.385(5) . ?
C25 C26 1.397(5) . ?
C26 C27 1.394(5) . ?
C27 C28 1.526(5) . ?
C28 C41 1.524(5) . ?
C28 H28 1.0000 . ?
C29 C30 1.554(6) . ?
C29 H29A 0.9900 . ?
C29 H29B 0.9900 . ?
C30 C31 1.469(7) . ?
C30 H30A 0.9900 . ?
C30 H30B 0.9900 . ?
C31 C32 1.517(8) . ?
C31 H31A 0.9900 . ?
C31 H31B 0.9900 . ?
C32 H32A 0.9800 . ?
C32 H32B 0.9800 . ?
C32 H32C 0.9800 . ?
C33 C34 1.539(6) . ?
C33 H33A 0.9900 . ?
C33 H33B 0.9900 . ?
C34 C35 1.487(8) . ?
C34 H34A 0.9900 . ?
C34 H34B 0.9900 . ?
C35 C36 1.591(12) . ?
C35 H35A 0.9900 . ?
C35 H35B 0.9900 . ?
C36 H36A 0.9800 . ?
C36 H36B 0.9800 . ?
C36 H36C 0.9800 . ?
C37 C38 1.558(6) . ?
C37 H37A 0.9900 . ?
C37 H37B 0.9900 . ?
C38 C39 1.443(7) . ?
C38 H38A 0.9900 . ?
C38 H38B 0.9900 . ?
C39 C40 1.553(8) . ?
C39 H39A 0.9900 . ?
C39 H39B 0.9900 . ?
C40 H40A 0.9800 . ?
C40 H40B 0.9800 . ?
C40 H40C 0.9800 . ?
C41 C42 1.519(5) . ?
C41 H41A 0.9900 . ?
C41 H41B 0.9900 . ?
C42 C43 1.490(6) . ?
C42 H42A 0.9900 . ?
C42 H42B 0.9900 . ?
C43 C44 1.516(6) . ?
C43 H43A 0.9900 . ?
C43 H43B 0.9900 . ?
C44 H44A 0.9800 . ?
C44 H44B 0.9800 . ?
C44 H44C 0.9800 . ?
C45 C46 1.389(8) . ?
C45 H45A 0.9800 . ?
C45 H45B 0.9800 . ?
C45 H45C 0.9800 . ?
C46 H46A 0.9900 . ?
C46 H46B 0.9900 . ?
C47 C48 1.491(8) . ?
C47 H47A 0.9800 . ?
C47 H47B 0.9800 . ?
C47 H47C 0.9800 . ?
C48 H48A 0.9900 . ?
C48 H48B 0.9900 . ?

loop_
_geom_torsion_atom_site_label_1
_geom_torsion_atom_site_label_2
_geom_torsion_atom_site_label_3
_geom_torsion_atom_site_label_4
_geom_torsion
_geom_torsion_site_symmetry_1
_geom_torsion_site_symmetry_2
_geom_torsion_site_symmetry_3
_geom_torsion_site_symmetry_4
_geom_torsion_publ_flag
C6 C1 C2 C3 -1.0(5) . . . . ?
C6 C1 C2 C28 -176.1(3) . . . . ?
C1 C2 C3 C4 -1.4(5) . . . . ?
C28 C2 C3 C4 173.8(3) . . . . ?
C1 C2 C3 O1 179.5(3) . . . . ?
C28 C2 C3 O1 -5.3(5) . . . . ?
C2 C3 C4 O2 -174.1(3) . . . . ?
O1 C3 C4 O2 5.0(5) . . . . ?
C2 C3 C4 C5 1.8(5) . . . . ?
O1 C3 C4 C5 -179.1(3) . . . . ?
O2 C4 C5 O3 -4.2(5) . . . . ?
C3 C4 C5 O3 179.9(3) . . . . ?
O2 C4 C5 C6 176.2(3) . . . . ?
C3 C4 C5 C6 0.3(5) . . . . ?
O3 C5 C6 C1 177.8(3) . . . . ?
C4 C5 C6 C1 -2.6(5) . . . . ?
O3 C5 C6 C7 -1.8(5) . . . . ?
C4 C5 C6 C7 177.8(3) . . . . ?
C2 C1 C6 C5 3.0(5) . . . . ?
C2 C1 C6 C7 -177.4(3) . . . . ?
C5 C6 C7 C29 -147.3(4) . . . . ?
C1 C6 C7 C29 33.0(5) . . . . ?
C5 C6 C7 C9 81.6(4) . . . . ?
C1 C6 C7 C9 -98.0(4) . . . . ?
C13 C8 C9 C10 0.5(5) . . . . ?
C13 C8 C9 C7 -179.0(3) . . . . ?
C29 C7 C9 C8 -51.4(5) . . . . ?
C6 C7 C9 C8 81.0(4) . . . . ?
C29 C7 C9 C10 129.2(4) . . . . ?
C6 C7 C9 C10 -98.5(4) . . . . ?
C8 C9 C10 O4 179.2(3) . . . . ?
C7 C9 C10 O4 -1.3(5) . . . . ?
C8 C9 C10 C11 -0.3(5) . . . . ?
C7 C9 C10 C11 179.2(3) . . . . ?
O4 C10 C11 O5 -5.3(10) . . . . ?
C9 C10 C11 O5 174.2(9) . . . . ?
O4 C10 C11 C12 179.5(3) . . . . ?
C9 C10 C11 C12 -1.0(6) . . . . ?
O5 C11 C12 C13 -172.9(9) . . . . ?
C10 C11 C12 C13 2.1(5) . . . . ?
O5 C11 C12 O6 6.7(10) . . . . ?
C10 C11 C12 O6 -178.4(3) . . . . ?
C11 C12 C13 C8 -1.9(5) . . . . ?
O6 C12 C13 C8 178.6(3) . . . . ?
C11 C12 C13 C14 179.1(3) . . . . ?
O6 C12 C13 C14 -0.4(5) . . . . ?
C9 C8 C13 C12 0.6(5) . . . . ?
C9 C8 C13 C14 179.6(3) . . . . ?
C12 C13 C14 C33 -134.3(4) . . . . ?
C8 C13 C14 C33 46.7(4) . . . . ?
C12 C13 C14 C16 96.3(4) . . . . ?
C8 C13 C14 C16 -82.7(4) . . . . ?
C20 C15 C16 C17 -1.3(5) . . . . ?
C20 C15 C16 C14 179.7(3) . . . . ?
C33 C14 C16 C17 143.1(4) . . . . ?
C13 C14 C16 C17 -88.0(4) . . . . ?
C33 C14 C16 C15 -38.0(5) . . . . ?
C13 C14 C16 C15 90.9(4) . . . . ?
C15 C16 C17 O7 179.2(3) . . . . ?
C14 C16 C17 O7 -1.9(6) . . . . ?
C15 C16 C17 C18 1.6(5) . . . . ?
C14 C16 C17 C18 -179.5(3) . . . . ?
O7 C17 C18 O8 2.5(5) . . . . ?
C16 C17 C18 O8 -179.7(4) . . . . ?
O7 C17 C18 C19 -179.3(3) . . . . ?
C16 C17 C18 C19 -1.6(6) . . . . ?
O8 C18 C19 O9 -1.6(6) . . . . ?
C17 C18 C19 O9 -179.7(3) . . . . ?
O8 C18 C19 C20 179.3(4) . . . . ?
C17 C18 C19 C20 1.2(5) . . . . ?
C16 C15 C20 C19 1.0(5) . . . . ?
C16 C15 C20 C21 -178.2(3) . . . . ?
C18 C19 C20 C15 -0.9(5) . . . . ?
O9 C19 C20 C15 180.0(3) . . . . ?
C18 C19 C20 C21 178.4(3) . . . . ?
O9 C19 C20 C21 -0.8(5) . . . . ?
C15 C20 C21 C23 -92.0(4) . . . . ?
C19 C20 C21 C23 88.8(4) . . . . ?
C15 C20 C21 C37 37.4(4) . . . . ?
C19 C20 C21 C37 -141.8(3) . . . . ?
C27 C22 C23 C24 -1.4(5) . . . . ?
C27 C22 C23 C21 177.7(3) . . . . ?
C37 C21 C23 C22 -46.2(5) . . . . ?
C20 C21 C23 C22 83.9(4) . . . . ?
C37 C21 C23 C24 132.9(4) . . . . ?
C20 C21 C23 C24 -97.0(4) . . . . ?
C22 C23 C24 C25 0.4(5) . . . . ?
C21 C23 C24 C25 -178.8(3) . . . . ?
C22 C23 C24 O10 -178.6(3) . . . . ?
C21 C23 C24 O10 2.2(5) . . . . ?
O10 C24 C25 O11 3.1(5) . . . . ?
C23 C24 C25 O11 -176.0(3) . . . . ?
O10 C24 C25 C26 -179.4(3) . . . . ?
C23 C24 C25 C26 1.5(5) . . . . ?
O11 C25 C26 O12 -4.5(5) . . . . ?
C24 C25 C26 O12 178.0(3) . . . . ?
O11 C25 C26 C27 175.0(3) . . . . ?
C24 C25 C26 C27 -2.5(5) . . . . ?
O12 C26 C27 C22 -179.1(3) . . . . ?
C25 C26 C27 C22 1.5(5) . . . . ?
O12 C26 C27 C28 1.6(5) . . . . ?
C25 C26 C27 C28 -177.8(3) . . . . ?
C23 C22 C27 C26 0.4(5) . . . . ?
C23 C22 C27 C28 179.8(3) . . . . ?
C26 C27 C28 C41 -133.8(3) . . . . ?
C22 C27 C28 C41 46.9(4) . . . . ?
C26 C27 C28 C2 96.7(4) . . . . ?
C22 C27 C28 C2 -82.6(4) . . . . ?
C3 C2 C28 C41 151.3(3) . . . . ?
C1 C2 C28 C41 -33.8(4) . . . . ?
C3 C2 C28 C27 -79.9(4) . . . . ?
C1 C2 C28 C27 95.0(4) . . . . ?
C9 C7 C29 C30 -164.9(4) . . . . ?
C6 C7 C29 C30 65.5(5) . . . . ?
C7 C29 C30 C31 174.8(5) . . . . ?
C29 C30 C31 C32 -175.6(5) . . . . ?
C16 C14 C33 C34 -61.8(5) . . . . ?
C13 C14 C33 C34 170.4(3) . . . . ?
C14 C33 C34 C35 -169.8(5) . . . . ?
C33 C34 C35 C36 79.1(7) . . . . ?
C23 C21 C37 C38 -61.6(4) . . . . ?
C20 C21 C37 C38 169.4(3) . . . . ?
C21 C37 C38 C39 177.4(5) . . . . ?
C37 C38 C39 C40 179.4(5) . . . . ?
C27 C28 C41 C42 172.3(3) . . . . ?
C2 C28 C41 C42 -61.3(4) . . . . ?
C28 C41 C42 C43 -173.4(4) . . . . ?
C41 C42 C43 C44 -175.5(4) . . . . ?
